data_4503108
loop_
_publ_author_name
'Chen, Jianxin'
'Wang, Jingkang'
'Ulrich, Joachim'
'Yin, Qiuxiang'
'Xue, Lvzhong'

_publ_section_title
;
 Effect of Solvent on the Crystal Structure and Habit of Hydrocortisone
;
_journal_issue 5
_journal_name_full 'Crystal Growth &amp; Design'
_journal_page_first 1490
_journal_paper_doi 10.1021/cg0703947
_journal_volume 8
_journal_year 2008
_chemical_absolute_configuration unk
_chemical_formula_sum 'C22 H34 O6'
_chemical_formula_weight 394.49
_chemical_name_systematic
; 
 ? 
;
_space_group_IT_number 19
_symmetry_cell_setting orthorhombic
_symmetry_space_group_name_Hall 'P 2ac 2ab'
_symmetry_space_group_name_H-M 'P 21 21 21'
_atom_sites_solution_hydrogens geom
_atom_sites_solution_primary direct
_atom_sites_solution_secondary difmap
_audit_creation_method SHELXL-97
_cell_angle_alpha 90.00
_cell_angle_beta 90.00
_cell_angle_gamma 90.00
_cell_formula_units_Z 4
_cell_length_a 7.7048(15)
_cell_length_b 14.356(3)
_cell_length_c 18.400(4)
_cell_measurement_reflns_used 17857
_cell_measurement_temperature 293(2)
_cell_measurement_theta_max 27.51
_cell_measurement_theta_min 3.00
_cell_volume 2035.2(7)
_computing_cell_refinement 'rapid auto'
_computing_data_collection 'rapid auto'
_computing_data_reduction 'rapid auto'
_computing_molecular_graphics 'SHELXTL-97 (Sheldrick, 1997)'
_computing_publication_material 'SHELXTL-97 (Sheldrick, 1997)'
_computing_structure_refinement 'SHELXL-97 (Sheldrick, 1997)'
_computing_structure_solution 'SHELXS-97 (Sheldrick, 1990)'
_diffrn_ambient_temperature 293(2)
_diffrn_measured_fraction_theta_full 0.994
_diffrn_measured_fraction_theta_max 0.994
_diffrn_measurement_device_type 'rigaku r-axis rapid IP area detector'
_diffrn_measurement_method oscillation
_diffrn_radiation_monochromator graphite
_diffrn_radiation_source 'rotating anode'
_diffrn_radiation_type MoK\a
_diffrn_radiation_wavelength 0.71073
_diffrn_reflns_av_R_equivalents 0.0288
_diffrn_reflns_av_sigmaI/netI 0.0166
_diffrn_reflns_limit_h_max 9
_diffrn_reflns_limit_h_min -9
_diffrn_reflns_limit_k_max 17
_diffrn_reflns_limit_k_min -17
_diffrn_reflns_limit_l_max 22
_diffrn_reflns_limit_l_min -21
_diffrn_reflns_number 16850
_diffrn_reflns_theta_full 25.50
_diffrn_reflns_theta_max 25.50
_diffrn_reflns_theta_min 3.00
_exptl_absorpt_coefficient_mu 0.092
_exptl_absorpt_correction_T_max 0.9851
_exptl_absorpt_correction_T_min 0.9633
_exptl_absorpt_correction_type multi-scan
_exptl_absorpt_process_details SADABS
_exptl_crystal_density_diffrn 1.287
_exptl_crystal_density_method 'not measured'
_exptl_crystal_F_000 856
_exptl_crystal_size_max 0.41
_exptl_crystal_size_mid 0.26
_exptl_crystal_size_min 0.16
_refine_diff_density_max 0.231
_refine_diff_density_min -0.133
_refine_diff_density_rms 0.033
_refine_ls_abs_structure_details 'Flack H D (1983), Acta Cryst. A39, 876-881'
_refine_ls_abs_structure_Flack -10(10)
_refine_ls_extinction_method none
_refine_ls_goodness_of_fit_ref 1.174
_refine_ls_hydrogen_treatment constr
_refine_ls_matrix_type full
_refine_ls_number_parameters 250
_refine_ls_number_reflns 2172
_refine_ls_number_restraints 0
_refine_ls_restrained_S_all 1.174
_refine_ls_R_factor_all 0.0365
_refine_ls_R_factor_gt 0.0342
_refine_ls_shift/su_max 0.000
_refine_ls_shift/su_mean 0.000
_refine_ls_structure_factor_coef Fsqd
_refine_ls_weighting_details 'calc w=1/[\s^2^(Fo^2^)+(0.0686P)^2^+0.0914P] where P=(Fo^2^+2Fc^2^)/3'
_refine_ls_weighting_scheme calc
_refine_ls_wR_factor_gt 0.0996
_refine_ls_wR_factor_ref 0.1016
_reflns_number_gt 2030
_reflns_number_total 2172
_reflns_threshold_expression >2sigma(I)
_cod_data_source_file cg0703947-file001.cif
_cod_data_source_block b
_cod_original_sg_symbol_H-M P2(1)2(1)2(1)
_cod_database_code 4503108

loop_
_symmetry_equiv_pos_as_xyz
'x, y, z'
'-x+1/2, -y, z+1/2'
'-x, y+1/2, -z+1/2'
'x+1/2, -y+1/2, -z'

loop_
_atom_site_label
_atom_site_type_symbol
_atom_site_fract_x
_atom_site_fract_y
_atom_site_fract_z
_atom_site_U_iso_or_equiv
_atom_site_adp_type
_atom_site_occupancy
_atom_site_symmetry_multiplicity
_atom_site_calc_flag
_atom_site_refinement_flags
O1 O -0.1453(3) 0.95622(13) -0.24653(8) 0.0560(5) Uani 1 1 d .
O2 O -0.1522(2) 1.00391(12) 0.12386(8) 0.0525(5) Uani 1 1 d .
H2A H -0.2109 1.0071 0.1610 0.079 Uiso 1 1 calc R
O3 O 0.0879(2) 0.69289(9) 0.22775(8) 0.0427(4) Uani 1 1 d .
H3A H 0.1623 0.6526 0.2331 0.064 Uiso 1 1 calc R
O4 O 0.1619(3) 0.84736(14) 0.37209(8) 0.0608(5) Uani 1 1 d .
O5 O -0.1303(2) 0.78123(13) 0.42006(8) 0.0555(4) Uani 1 1 d .
H5A H -0.2100 0.7490 0.4355 0.083 Uiso 1 1 calc R
O6 O 0.39431(18) 0.17000(11) 0.03424(7) 0.0673(5) Uani 1 1 d .
H6C H 0.4380 0.1879 -0.0039 0.101 Uiso 1 1 calc R
C1 C -0.21236(18) 0.95172(11) -0.05163(7) 0.0373(5) Uani 1 1 d R
H1A H -0.2379 0.8856 -0.0532 0.045 Uiso 1 1 calc R
H1B H -0.2923 0.9803 -0.0176 0.045 Uiso 1 1 calc R
C2 C -0.2423(3) 0.99310(19) -0.12660(11) 0.0462(5) Uani 1 1 d .
H2B H -0.3583 0.9773 -0.1429 0.055 Uiso 1 1 calc R
H2C H -0.2344 1.0604 -0.1236 0.055 Uiso 1 1 calc R
C3 C -0.1134(3) 0.95839(15) -0.18071(11) 0.0398(5) Uani 1 1 d .
C4 C 0.0558(3) 0.93017(14) -0.15357(11) 0.0386(5) Uani 1 1 d .
H4A H 0.1358 0.9058 -0.1862 0.046 Uiso 1 1 calc R
C5 C 0.1016(3) 0.93778(13) -0.08333(10) 0.0321(4) Uani 1 1 d .
C6 C 0.2883(3) 0.92697(17) -0.06155(11) 0.0401(5) Uani 1 1 d .
H6A H 0.3378 0.9882 -0.0531 0.048 Uiso 1 1 calc R
H6B H 0.3518 0.8984 -0.1013 0.048 Uiso 1 1 calc R
C7 C 0.3115(3) 0.86793(17) 0.00660(11) 0.0404(5) Uani 1 1 d .
H7A H 0.4317 0.8710 0.0220 0.049 Uiso 1 1 calc R
H7B H 0.2851 0.8035 -0.0048 0.049 Uiso 1 1 calc R
C8 C 0.1948(2) 0.90007(14) 0.06911(10) 0.0322(4) Uani 1 1 d .
H8A H 0.2275 0.9633 0.0839 0.039 Uiso 1 1 calc R
C9 C 0.0045(2) 0.89950(13) 0.04278(10) 0.0290(4) Uani 1 1 d .
H9A H -0.0130 0.8366 0.0234 0.035 Uiso 1 1 calc R
C10 C -0.0261(2) 0.96539(13) -0.02388(10) 0.0294(4) Uani 1 1 d .
C11 C -0.1327(2) 0.90892(15) 0.10328(10) 0.0348(4) Uani 1 1 d .
H11A H -0.2438 0.8885 0.0829 0.042 Uiso 1 1 calc R
C12 C -0.0946(2) 0.84663(14) 0.16969(10) 0.0339(4) Uani 1 1 d .
H12A H -0.1739 0.8629 0.2086 0.041 Uiso 1 1 calc R
H12B H -0.1157 0.7821 0.1567 0.041 Uiso 1 1 calc R
C13 C 0.0914(3) 0.85633(13) 0.19705(10) 0.0311(4) Uani 1 1 d .
C14 C 0.2144(2) 0.83400(14) 0.13343(10) 0.0318(4) Uani 1 1 d .
H14A H 0.1825 0.7719 0.1159 0.038 Uiso 1 1 calc R
C15 C 0.3934(3) 0.82449(18) 0.16921(12) 0.0445(5) Uani 1 1 d .
H15A H 0.4513 0.8844 0.1719 0.053 Uiso 1 1 calc R
H15B H 0.4662 0.7815 0.1423 0.053 Uiso 1 1 calc R
C16 C 0.3533(3) 0.78635(17) 0.24624(12) 0.0431(5) Uani 1 1 d .
H16A H 0.4046 0.7252 0.2526 0.052 Uiso 1 1 calc R
H16B H 0.4000 0.8277 0.2831 0.052 Uiso 1 1 calc R
C17 C 0.1539(3) 0.78073(14) 0.25249(10) 0.0359(4) Uani 1 1 d .
C18 C 0.1270(3) 0.95354(14) 0.22870(12) 0.0422(5) Uani 1 1 d .
H18A H 0.0887 1.0002 0.1949 0.063 Uiso 1 1 calc R
H18B H 0.2493 0.9606 0.2372 0.063 Uiso 1 1 calc R
H18C H 0.0654 0.9605 0.2737 0.063 Uiso 1 1 calc R
C19 C 0.0074(3) 1.06978(13) -0.00735(11) 0.0403(5) Uani 1 1 d .
H19A H -0.0144 1.1060 -0.0502 0.060 Uiso 1 1 calc R
H19B H 0.1258 1.0780 0.0075 0.060 Uiso 1 1 calc R
H19C H -0.0686 1.0899 0.0309 0.060 Uiso 1 1 calc R
C20 C 0.0877(3) 0.79689(15) 0.33013(10) 0.0392(5) Uani 1 1 d .
C21 C -0.0752(3) 0.74644(17) 0.35219(12) 0.0474(5) Uani 1 1 d .
H21A H -0.1651 0.7561 0.3161 0.057 Uiso 1 1 calc R
H21B H -0.0527 0.6801 0.3558 0.057 Uiso 1 1 calc R
C22 C 0.5217(5) 0.1523(3) 0.08352(18) 0.0895(12) Uani 1 1 d .
H22C H 0.4704 0.1367 0.1295 0.134 Uiso 1 1 calc R
H22B H 0.5932 0.2067 0.0890 0.134 Uiso 1 1 calc R
H22A H 0.5915 0.1012 0.0668 0.134 Uiso 1 1 calc R

loop_
_atom_site_aniso_label
_atom_site_aniso_U_11
_atom_site_aniso_U_22
_atom_site_aniso_U_33
_atom_site_aniso_U_23
_atom_site_aniso_U_13
_atom_site_aniso_U_12
O1 0.0691(11) 0.0700(10) 0.0289(7) 0.0072(7) -0.0101(8) -0.0078(9)
O2 0.0631(11) 0.0541(9) 0.0404(8) 0.0060(7) 0.0154(8) 0.0238(9)
O3 0.0565(9) 0.0315(7) 0.0401(7) 0.0000(6) -0.0019(7) 0.0042(7)
O4 0.0650(11) 0.0822(12) 0.0350(8) -0.0114(9) -0.0029(8) -0.0176(10)
O5 0.0636(10) 0.0629(10) 0.0399(8) -0.0008(7) 0.0134(8) -0.0086(9)
O6 0.0488(9) 0.1113(16) 0.0418(8) 0.0054(10) 0.0038(8) 0.0094(11)
C1 0.0308(9) 0.0487(11) 0.0324(10) 0.0011(9) -0.0008(8) -0.0005(9)
C2 0.0426(11) 0.0576(13) 0.0382(11) 0.0039(10) -0.0104(10) 0.0024(10)
C3 0.0488(11) 0.0397(10) 0.0309(9) 0.0044(8) -0.0043(9) -0.0107(10)
C4 0.0446(11) 0.0409(10) 0.0305(9) 0.0011(8) 0.0036(9) -0.0042(9)
C5 0.0355(9) 0.0308(9) 0.0301(9) 0.0027(7) 0.0034(8) -0.0028(8)
C6 0.0314(9) 0.0524(12) 0.0364(10) 0.0044(9) 0.0067(9) -0.0008(9)
C7 0.0293(9) 0.0544(12) 0.0377(10) 0.0061(9) 0.0055(9) 0.0067(9)
C8 0.0282(9) 0.0363(10) 0.0319(9) 0.0021(8) 0.0015(8) 0.0000(8)
C9 0.0286(9) 0.0313(9) 0.0270(8) -0.0013(7) 0.0006(7) -0.0022(8)
C10 0.0294(9) 0.0315(9) 0.0273(9) 0.0010(7) -0.0005(8) -0.0022(7)
C11 0.0256(8) 0.0479(11) 0.0309(9) 0.0042(8) 0.0015(8) 0.0032(8)
C12 0.0310(9) 0.0402(10) 0.0306(9) 0.0045(8) 0.0026(8) -0.0016(8)
C13 0.0322(9) 0.0323(9) 0.0289(9) 0.0018(7) 0.0002(8) 0.0015(8)
C14 0.0300(9) 0.0354(10) 0.0300(9) 0.0001(7) 0.0001(8) 0.0021(8)
C15 0.0331(10) 0.0581(13) 0.0423(11) 0.0081(10) -0.0019(9) 0.0073(10)
C16 0.0371(11) 0.0529(12) 0.0391(11) 0.0048(10) -0.0052(9) 0.0062(10)
C17 0.0399(10) 0.0367(9) 0.0310(9) 0.0006(8) -0.0020(9) 0.0015(8)
C18 0.0475(12) 0.0381(10) 0.0411(11) -0.0042(9) -0.0010(10) 0.0001(10)
C19 0.0496(12) 0.0332(10) 0.0379(10) 0.0019(8) 0.0010(10) -0.0008(9)
C20 0.0464(11) 0.0416(10) 0.0296(9) 0.0041(8) -0.0059(9) 0.0043(10)
C21 0.0586(13) 0.0497(12) 0.0337(10) 0.0032(9) 0.0030(10) -0.0031(12)
C22 0.0704(19) 0.134(3) 0.0637(17) -0.012(2) -0.0177(17) 0.026(2)

loop_
_atom_type_symbol
_atom_type_description
_atom_type_scat_dispersion_real
_atom_type_scat_dispersion_imag
_atom_type_scat_source
C C 0.0033 0.0000 'International Tables Vol C Tables 4.2.6.8 and 6.1.1.4'
H H 0.0000 0.0000 'International Tables Vol C Tables 4.2.6.8 and 6.1.1.4'
O O 0.0106 0.0000 'International Tables Vol C Tables 4.2.6.8 and 6.1.1.4'

loop_
_geom_angle_atom_site_label_1
_geom_angle_atom_site_label_2
_geom_angle_atom_site_label_3
_geom_angle
C11 O2 H2A 109.5
C17 O3 H3A 109.5
C21 O5 H5A 109.5
C22 O6 H6C 109.5
C2 C1 C10 113.17(15)
C2 C1 H1A 108.9
C10 C1 H1A 108.9
C2 C1 H1B 108.9
C10 C1 H1B 108.9
H1A C1 H1B 107.8
C3 C2 C1 111.99(18)
C3 C2 H2B 109.2
C1 C2 H2B 109.2
C3 C2 H2C 109.2
C1 C2 H2C 109.2
H2B C2 H2C 107.9
O1 C3 C4 120.5(2)
O1 C3 C2 122.0(2)
C4 C3 C2 117.43(17)
C5 C4 C3 122.9(2)
C5 C4 H4A 118.5
C3 C4 H4A 118.5
C4 C5 C6 120.01(19)
C4 C5 C10 122.8(2)
C6 C5 C10 117.01(16)
C5 C6 C7 112.91(17)
C5 C6 H6A 109.0
C7 C6 H6A 109.0
C5 C6 H6B 109.0
C7 C6 H6B 109.0
H6A C6 H6B 107.8
C6 C7 C8 112.44(17)
C6 C7 H7A 109.1
C8 C7 H7A 109.1
C6 C7 H7B 109.1
C8 C7 H7B 109.1
H7A C7 H7B 107.8
C14 C8 C7 109.73(16)
C14 C8 C9 109.54(15)
C7 C8 C9 108.68(16)
C14 C8 H8A 109.6
C7 C8 H8A 109.6
C9 C8 H8A 109.6
C11 C9 C8 115.09(15)
C11 C9 C10 114.18(15)
C8 C9 C10 112.66(15)
C11 C9 H9A 104.5
C8 C9 H9A 104.5
C10 C9 H9A 104.5
C5 C10 C1 109.37(14)
C5 C10 C19 106.54(16)
C1 C10 C19 110.13(16)
C5 C10 C9 107.92(16)
C1 C10 C9 108.89(14)
C19 C10 C9 113.88(15)
O2 C11 C9 110.42(16)
O2 C11 C12 111.40(16)
C9 C11 C12 113.02(15)
O2 C11 H11A 107.2
C9 C11 H11A 107.2
C12 C11 H11A 107.2
C13 C12 C11 112.79(15)
C13 C12 H12A 109.0
C11 C12 H12A 109.0
C13 C12 H12B 109.0
C11 C12 H12B 109.0
H12A C12 H12B 107.8
C12 C13 C14 107.94(15)
C12 C13 C18 112.07(17)
C14 C13 C18 111.54(17)
C12 C13 C17 116.15(16)
C14 C13 C17 99.32(15)
C18 C13 C17 109.13(16)
C8 C14 C15 118.53(16)
C8 C14 C13 113.57(15)
C15 C14 C13 104.20(16)
C8 C14 H14A 106.6
C15 C14 H14A 106.6
C13 C14 H14A 106.6
C14 C15 C16 104.16(17)
C14 C15 H15A 110.9
C16 C15 H15A 110.9
C14 C15 H15B 110.9
C16 C15 H15B 110.9
H15A C15 H15B 108.9
C17 C16 C15 106.55(17)
C17 C16 H16A 110.4
C15 C16 H16A 110.4
C17 C16 H16B 110.4
C15 C16 H16B 110.4
H16A C16 H16B 108.6
O3 C17 C20 108.10(17)
O3 C17 C16 112.06(18)
C20 C17 C16 113.09(18)
O3 C17 C13 107.09(15)
C20 C17 C13 113.56(16)
C16 C17 C13 102.79(17)
C13 C18 H18A 109.5
C13 C18 H18B 109.5
H18A C18 H18B 109.5
C13 C18 H18C 109.5
H18A C18 H18C 109.5
H18B C18 H18C 109.5
C10 C19 H19A 109.5
C10 C19 H19B 109.5
H19A C19 H19B 109.5
C10 C19 H19C 109.5
H19A C19 H19C 109.5
H19B C19 H19C 109.5
O4 C20 C21 120.86(19)
O4 C20 C17 122.1(2)
C21 C20 C17 117.09(18)
O5 C21 C20 108.63(19)
O5 C21 H21A 110.0
C20 C21 H21A 110.0
O5 C21 H21B 110.0
C20 C21 H21B 110.0
H21A C21 H21B 108.3
O6 C22 H22C 109.5
O6 C22 H22B 109.5
H22C C22 H22B 109.5
O6 C22 H22A 109.5
H22C C22 H22A 109.5
H22B C22 H22A 109.5

loop_
_geom_bond_atom_site_label_1
_geom_bond_atom_site_label_2
_geom_bond_distance
O1 C3 1.236(3)
O2 C11 1.423(3)
O2 H2A 0.8200
O3 C17 1.434(2)
O3 H3A 0.8200
O4 C20 1.203(3)
O5 C21 1.410(3)
O5 H5A 0.8200
O6 C22 1.360(3)
O6 H6C 0.8200
C1 C2 1.519(2)
C1 C10 1.536(2)
C1 H1A 0.9700
C1 H1B 0.9700
C2 C3 1.492(3)
C2 H2B 0.9700
C2 H2C 0.9700
C3 C4 1.453(3)
C4 C5 1.344(3)
C4 H4A 0.9300
C5 C6 1.501(3)
C5 C10 1.524(3)
C6 C7 1.524(3)
C6 H6A 0.9700
C6 H6B 0.9700
C7 C8 1.531(3)
C7 H7A 0.9700
C7 H7B 0.9700
C8 C14 1.524(3)
C8 C9 1.544(3)
C8 H8A 0.9800
C9 C11 1.541(3)
C9 C10 1.567(3)
C9 H9A 0.9800
C10 C19 1.551(3)
C11 C12 1.542(3)
C11 H11A 0.9800
C12 C13 1.525(3)
C12 H12A 0.9700
C12 H12B 0.9700
C13 C14 1.540(3)
C13 C18 1.537(3)
C13 C17 1.565(3)
C14 C15 1.534(3)
C14 H14A 0.9800
C15 C16 1.551(3)
C15 H15A 0.9700
C15 H15B 0.9700
C16 C17 1.543(3)
C16 H16A 0.9700
C16 H16B 0.9700
C17 C20 1.534(3)
C18 H18A 0.9600
C18 H18B 0.9600
C18 H18C 0.9600
C19 H19A 0.9600
C19 H19B 0.9600
C19 H19C 0.9600
C20 C21 1.505(3)
C21 H21A 0.9700
C21 H21B 0.9700
C22 H22C 0.9600
C22 H22B 0.9600
C22 H22A 0.9600

loop_
_geom_hbond_atom_site_label_D
_geom_hbond_atom_site_label_H
_geom_hbond_atom_site_label_A
_geom_hbond_distance_DH
_geom_hbond_distance_HA
_geom_hbond_distance_DA
_geom_hbond_angle_DHA
_geom_hbond_site_symmetry_A
O2 H2A O1 0.82 2.10 2.907(2) 168.7 2_475
O3 H3A O1 0.82 2.17 2.988(2) 178.7 4_565
O5 H5A O6 0.82 1.90 2.719(2) 176.3 3
O6 H6C O5 0.82 2.09 2.865(2) 158.8 2_564
O6 H6C O4 0.82 2.46 3.025(2) 126.9 2_564

loop_
_geom_torsion_atom_site_label_1
_geom_torsion_atom_site_label_2
_geom_torsion_atom_site_label_3
_geom_torsion_atom_site_label_4
_geom_torsion
C10 C1 C2 C3 53.7(2)
C1 C2 C3 O1 154.8(2)
C1 C2 C3 C4 -27.6(3)
O1 C3 C4 C5 174.8(2)
C2 C3 C4 C5 -2.8(3)
C3 C4 C5 C6 -166.90(19)
C3 C4 C5 C10 7.8(3)
C4 C5 C6 C7 -136.9(2)
C10 C5 C6 C7 48.2(3)
C5 C6 C7 C8 -50.5(3)
C6 C7 C8 C14 175.83(17)
C6 C7 C8 C9 56.1(2)
C14 C8 C9 C11 47.2(2)
C7 C8 C9 C11 167.05(17)
C14 C8 C9 C10 -179.56(15)
C7 C8 C9 C10 -59.7(2)
C4 C5 C10 C1 17.8(3)
C6 C5 C10 C1 -167.39(16)
C4 C5 C10 C19 -101.2(2)
C6 C5 C10 C19 73.6(2)
C4 C5 C10 C9 136.12(19)
C6 C5 C10 C9 -49.1(2)
C2 C1 C10 C5 -47.8(2)
C2 C1 C10 C19 69.0(2)
C2 C1 C10 C9 -165.52(16)
C11 C9 C10 C5 -171.43(15)
C8 C9 C10 C5 54.9(2)
C11 C9 C10 C1 -52.8(2)
C8 C9 C10 C1 173.49(15)
C11 C9 C10 C19 70.5(2)
C8 C9 C10 C19 -63.2(2)
C8 C9 C11 O2 80.8(2)
C10 C9 C11 O2 -51.8(2)
C8 C9 C11 C12 -44.8(2)
C10 C9 C11 C12 -177.32(16)
O2 C11 C12 C13 -75.3(2)
C9 C11 C12 C13 49.7(2)
C11 C12 C13 C14 -56.5(2)
C11 C12 C13 C18 66.7(2)
C11 C12 C13 C17 -166.92(16)
C7 C8 C14 C15 61.6(2)
C9 C8 C14 C15 -179.19(17)
C7 C8 C14 C13 -175.61(17)
C9 C8 C14 C13 -56.4(2)
C12 C13 C14 C8 61.5(2)
C18 C13 C14 C8 -62.0(2)
C17 C13 C14 C8 -176.97(15)
C12 C13 C14 C15 -168.10(16)
C18 C13 C14 C15 68.4(2)
C17 C13 C14 C15 -46.59(19)
C8 C14 C15 C16 158.57(18)
C13 C14 C15 C16 31.2(2)
C14 C15 C16 C17 -2.9(2)
C15 C16 C17 O3 89.0(2)
C15 C16 C17 C20 -148.53(18)
C15 C16 C17 C13 -25.7(2)
C12 C13 C17 O3 41.0(2)
C14 C13 C17 O3 -74.39(19)
C18 C13 C17 O3 168.81(17)
C12 C13 C17 C20 -78.3(2)
C14 C13 C17 C20 166.35(17)
C18 C13 C17 C20 49.6(2)
C12 C13 C17 C16 159.18(17)
C14 C13 C17 C16 43.82(19)
C18 C13 C17 C16 -73.0(2)
O3 C17 C20 O4 156.2(2)
C16 C17 C20 O4 31.5(3)
C13 C17 C20 O4 -85.2(3)
O3 C17 C20 C21 -23.7(2)
C16 C17 C20 C21 -148.4(2)
C13 C17 C20 C21 95.0(2)
O4 C20 C21 O5 9.5(3)
C17 C20 C21 O5 -170.64(18)
